data_7234647
loop_
_publ_author_name
'Guo, Fang'
'Li, Hai Tao'
'Famulari, Antonino'
'Xin, Lianxin'
'Zhou, Hongjian'
'Zhang, Peng'

_publ_section_title
;
 Stoichiometry mechanosynthesis and interconversion of metal salts
 containing [CuCl3(H2O)]- and [Cu2Cl8]4-
;
_journal_name_full CrystEngComm
_journal_paper_doi 10.1039/C9CE00911F
_journal_year 2019
_chemical_absolute_configuration ad
_chemical_formula_moiety 'Cl3 Cu H2 O, 3(Cl), C18 H28 N4'
_chemical_formula_sum 'C18 H30 Cl6 Cu N4 O'
_chemical_formula_weight 594.70
_space_group_crystal_system monoclinic
_space_group_IT_number 4
_space_group_name_Hall 'P 2yb'
_space_group_name_H-M_alt 'P 1 21 1'
_symmetry_space_group_name_Hall 'P 2yb'
_symmetry_space_group_name_H-M 'P 1 21 1'
_atom_sites_solution_hydrogens mixed
_atom_sites_solution_primary dual
_audit_creation_date 2017-10-18
_audit_creation_method
;
Olex2 1.2-beta
(compiled 2017.08.10 svn.r3458 for OlexSys, GUI svn.r5381)
;
_audit_update_record
;
2019-05-27 deposited with the CCDC.    2019-10-14 downloaded from the CCDC.
;
_cell_angle_alpha 90
_cell_angle_beta 100.140(3)
_cell_angle_gamma 90
_cell_formula_units_Z 2
_cell_length_a 6.9780(6)
_cell_length_b 14.7620(13)
_cell_length_c 12.3395(10)
_cell_measurement_reflns_used 9875
_cell_measurement_temperature 298
_cell_measurement_theta_max 28.328
_cell_measurement_theta_min 3.139
_cell_volume 1251.23(18)
_computing_cell_refinement 'SAINT v8.37A (Bruker, 2015)'
_computing_data_reduction 'SAINT v8.37A (Bruker, 2015)'
_computing_molecular_graphics 'Olex2 (Dolomanov et al., 2009)'
_computing_publication_material 'Olex2 (Dolomanov et al., 2009)'
_computing_structure_refinement 'ShelXL (Sheldrick, 2015)'
_computing_structure_solution 'ShelXT (Sheldrick, 2015)'
_diffrn_ambient_temperature 298
_diffrn_measured_fraction_theta_full 0.979
_diffrn_measured_fraction_theta_max 0.983
_diffrn_measurement_device_type 'CCD area detector'
_diffrn_radiation_type MoK\a
_diffrn_radiation_wavelength 0.71073
_diffrn_reflns_av_R_equivalents 0.0277
_diffrn_reflns_av_unetI/netI 0.0323
_diffrn_reflns_Laue_measured_fraction_full 0.979
_diffrn_reflns_Laue_measured_fraction_max 0.983
_diffrn_reflns_limit_h_max 8
_diffrn_reflns_limit_h_min -9
_diffrn_reflns_limit_k_max 19
_diffrn_reflns_limit_k_min -19
_diffrn_reflns_limit_l_max 16
_diffrn_reflns_limit_l_min -16
_diffrn_reflns_number 18666
_diffrn_reflns_point_group_measured_fraction_full 0.959
_diffrn_reflns_point_group_measured_fraction_max 0.961
_diffrn_reflns_theta_full 25.243
_diffrn_reflns_theta_max 28.348
_diffrn_reflns_theta_min 3.140
_exptl_absorpt_coefficient_mu 1.532
_exptl_absorpt_correction_type none
_exptl_crystal_colour green
_exptl_crystal_colour_primary green
_exptl_crystal_density_diffrn 1.578
_exptl_crystal_description needle
_exptl_crystal_F_000 610
_exptl_crystal_size_max 0.15
_exptl_crystal_size_mid 0.12
_exptl_crystal_size_min 0.06
_refine_diff_density_max 0.483
_refine_diff_density_min -0.405
_refine_diff_density_rms 0.057
_refine_ls_abs_structure_details
;
 Flack x determined using 2579 quotients [(I+)-(I-)]/[(I+)+(I-)]
 (Parsons, Flack and Wagner, Acta Cryst. B69 (2013) 249-259).
;
_refine_ls_abs_structure_Flack 0.053(4)
_refine_ls_extinction_method none
_refine_ls_goodness_of_fit_ref 1.066
_refine_ls_hydrogen_treatment constr
_refine_ls_matrix_type full
_refine_ls_number_parameters 272
_refine_ls_number_reflns 6027
_refine_ls_number_restraints 1
_refine_ls_restrained_S_all 1.066
_refine_ls_R_factor_all 0.0322
_refine_ls_R_factor_gt 0.0303
_refine_ls_shift/su_max 0.001
_refine_ls_shift/su_mean 0.000
_refine_ls_structure_factor_coef Fsqd
_refine_ls_weighting_details 'w=1/[\s^2^(Fo^2^)+(0.0286P)^2^+0.6235P] where P=(Fo^2^+2Fc^2^)/3'
_refine_ls_weighting_scheme calc
_refine_ls_wR_factor_gt 0.0734
_refine_ls_wR_factor_ref 0.0749
_reflns_Friedel_coverage 0.884
_reflns_Friedel_fraction_full 0.937
_reflns_Friedel_fraction_max 0.938
_reflns_number_gt 5750
_reflns_number_total 6027
_reflns_threshold_expression 'I > 2\s(I)'
_cod_data_source_file c9ce00911f2.cif
_cod_data_source_block 20171018_1a_0m
_cod_database_code 7234647
_shelx_shelxl_version_number 2014/7
_shelx_space_group_comment
;
The symmetry employed for this shelxl refinement is uniquely defined
by the following loop, which should always be used as a source of
symmetry information in preference to the above space-group names.
They are only intended as comments.
;
_olex2_refinement_description
;
1. Fixed Uiso
 At 1.2 times of:
  All C(H) groups, All C(H,H) groups, All N(H) groups, All N(H,H) groups
 At 1.5 times of:
  All O(H,H) groups
2.a Rotating group:
 O1(H1C,H1D)
2.b Ternary CH refined with riding coordinates:
 C6(H6), C1(H1)
2.c Secondary CH2 refined with riding coordinates:
 N1(H1A,H1B), N2(H2A,H2B), C5(H5A,H5B), C7(H7A,H7B), C13(H13A,H13B), C2(H2C,
 H2D), C4(H4A,H4B), C3(H3A,H3B)
2.d Aromatic/amide H refined with riding coordinates:
 C8(H8), N3(H3), C9(H9), N4(H4), C11(H11), C14(H14), C15(H15), C12(H12),
 C17(H17), C18(H18)
;
_olex2_submission_special_instructions 'No special instructions were received'

loop_
_space_group_symop_operation_xyz
'x, y, z'
'-x, y+1/2, -z'

loop_
_atom_site_label
_atom_site_type_symbol
_atom_site_fract_x
_atom_site_fract_y
_atom_site_fract_z
_atom_site_U_iso_or_equiv
_atom_site_adp_type
_atom_site_occupancy
_atom_site_site_symmetry_order
_atom_site_calc_flag
_atom_site_refinement_flags_posn
Cu1 Cu 0.99156(6) 0.50564(3) 0.10625(3) 0.03019(10) Uani 1 1 d .
Cl5 Cl 0.24983(12) 0.35596(6) 0.42778(7) 0.03781(19) Uani 1 1 d .
Cl4 Cl 0.50716(15) 0.50333(8) 0.12392(6) 0.0425(2) Uani 1 1 d .
Cl6 Cl 1.10078(12) 0.65221(7) 0.43946(8) 0.0420(2) Uani 1 1 d .
Cl1 Cl 1.00618(15) 0.35476(7) 0.10886(9) 0.0479(3) Uani 1 1 d .
Cl2 Cl 0.91886(15) 0.51001(9) -0.07751(6) 0.0467(2) Uani 1 1 d .
Cl3 Cl 0.95050(19) 0.65456(7) 0.12194(10) 0.0555(3) Uani 1 1 d .
N1 N 0.6624(4) 0.61073(18) 0.3528(2) 0.0236(5) Uani 1 1 d .
H1A H 0.7895 0.6223 0.3649 0.028 Uiso 1 1 calc R
H1B H 0.6322 0.5843 0.2872 0.028 Uiso 1 1 calc R
N2 N 0.6355(4) 0.39641(17) 0.3493(2) 0.0201(5) Uani 1 1 d .
H2A H 0.5184 0.3828 0.3638 0.024 Uiso 1 1 calc R
H2B H 0.6183 0.4262 0.2856 0.024 Uiso 1 1 calc R
O1 O 1.0664(6) 0.5027(3) 0.26677(19) 0.0677(10) Uani 1 1 d .
H1C H 1.0734 0.5565 0.2920 0.102 Uiso 1 1 d GR
H1D H 1.1768 0.4770 0.2844 0.102 Uiso 1 1 d GR
C6 C 0.7383(4) 0.4584(2) 0.4392(2) 0.0236(6) Uani 1 1 d .
H6 H 0.8674 0.4740 0.4238 0.028 Uiso 1 1 calc R
C1 C 0.6169(5) 0.5457(2) 0.4409(2) 0.0236(5) Uani 1 1 d .
H1 H 0.4786 0.5297 0.4237 0.028 Uiso 1 1 calc R
C10 C 0.6419(5) 0.2527(2) 0.2434(3) 0.0255(6) Uani 1 1 d .
C8 C 0.3664(6) 0.2033(3) 0.1132(3) 0.0367(8) Uani 1 1 d .
H8 H 0.2345 0.2071 0.0837 0.044 Uiso 1 1 calc R
N3 N 0.4789(5) 0.1445(2) 0.0732(3) 0.0413(7) Uani 1 1 d .
H3 H 0.4277 0.1107 0.0190 0.050 Uiso 1 1 calc R
C9 C 0.4469(5) 0.2591(2) 0.1993(3) 0.0319(7) Uani 1 1 d .
H9 H 0.3691 0.3011 0.2274 0.038 Uiso 1 1 calc R
N4 N 0.5946(9) 0.8680(3) 0.0818(3) 0.0664(13) Uani 1 1 d .
H4 H 0.6039 0.9030 0.0272 0.080 Uiso 1 1 calc R
C11 C 0.7535(6) 0.1886(3) 0.1991(4) 0.0414(9) Uani 1 1 d .
H11 H 0.8852 0.1822 0.2277 0.050 Uiso 1 1 calc R
C5 C 0.7614(7) 0.4036(3) 0.5470(3) 0.0431(9) Uani 1 1 d .
H5A H 0.6411 0.3712 0.5489 0.052 Uiso 1 1 calc R
H5B H 0.8634 0.3590 0.5470 0.052 Uiso 1 1 calc R
C16 C 0.5674(5) 0.7567(2) 0.2530(3) 0.0272(6) Uani 1 1 d .
C7 C 0.7423(5) 0.3105(2) 0.3368(3) 0.0290(6) Uani 1 1 d .
H7A H 0.7550 0.2762 0.4048 0.035 Uiso 1 1 calc R
H7B H 0.8722 0.3250 0.3244 0.035 Uiso 1 1 calc R
C13 C 0.5527(6) 0.6985(2) 0.3511(3) 0.0374(8) Uani 1 1 d .
H13A H 0.6025 0.7321 0.4176 0.045 Uiso 1 1 calc R
H13B H 0.4166 0.6853 0.3514 0.045 Uiso 1 1 calc R
C14 C 0.7469(9) 0.8582(4) 0.1597(5) 0.0656(14) Uani 1 1 d .
H14 H 0.8624 0.8881 0.1550 0.079 Uiso 1 1 calc R
C15 C 0.7356(6) 0.8038(3) 0.2478(4) 0.0468(10) Uani 1 1 d .
H15 H 0.8420 0.7986 0.3046 0.056 Uiso 1 1 calc R
C2 C 0.6550(7) 0.5949(3) 0.5518(3) 0.0388(8) Uani 1 1 d .
H2C H 0.7805 0.6249 0.5605 0.047 Uiso 1 1 calc R
H2D H 0.5565 0.6413 0.5520 0.047 Uiso 1 1 calc R
C12 C 0.6672(7) 0.1353(3) 0.1130(4) 0.0495(11) Uani 1 1 d .
H12 H 0.7407 0.0927 0.0827 0.059 Uiso 1 1 calc R
C17 C 0.4111(6) 0.7686(3) 0.1685(4) 0.0510(11) Uani 1 1 d .
H17 H 0.2950 0.7378 0.1689 0.061 Uiso 1 1 calc R
C4 C 0.8100(9) 0.4604(3) 0.6500(3) 0.0615(14) Uani 1 1 d .
H4A H 0.9356 0.4893 0.6528 0.074 Uiso 1 1 calc R
H4B H 0.8165 0.4224 0.7147 0.074 Uiso 1 1 calc R
C3 C 0.6530(10) 0.5319(3) 0.6487(4) 0.0675(16) Uani 1 1 d .
H3A H 0.5267 0.5030 0.6423 0.081 Uiso 1 1 calc R
H3B H 0.6768 0.5661 0.7169 0.081 Uiso 1 1 calc R
C18 C 0.4292(10) 0.8270(4) 0.0833(4) 0.0674(17) Uani 1 1 d .
H18 H 0.3238 0.8371 0.0271 0.081 Uiso 1 1 calc R

loop_
_atom_site_aniso_label
_atom_site_aniso_U_11
_atom_site_aniso_U_22
_atom_site_aniso_U_33
_atom_site_aniso_U_23
_atom_site_aniso_U_13
_atom_site_aniso_U_12
Cu1 0.0389(2) 0.02604(17) 0.02627(16) 0.00122(18) 0.00746(14) 0.00377(18)
Cl5 0.0268(4) 0.0449(5) 0.0412(4) 0.0118(4) 0.0047(3) 0.0000(3)
Cl4 0.0733(6) 0.0277(3) 0.0228(3) 0.0030(4) -0.0016(3) -0.0078(5)
Cl6 0.0310(4) 0.0447(5) 0.0494(5) -0.0188(4) 0.0041(3) -0.0062(4)
Cl1 0.0539(5) 0.0272(4) 0.0542(6) -0.0030(4) -0.0133(4) 0.0057(4)
Cl2 0.0613(5) 0.0528(5) 0.0268(3) 0.0016(5) 0.0100(3) 0.0143(5)
Cl3 0.0777(7) 0.0248(4) 0.0524(6) 0.0006(4) -0.0207(5) 0.0004(5)
N1 0.0274(12) 0.0209(12) 0.0231(12) -0.0012(10) 0.0062(10) -0.0013(10)
N2 0.0251(12) 0.0170(10) 0.0167(11) 0.0006(9) -0.0007(9) -0.0001(9)
O1 0.140(3) 0.0327(12) 0.0272(11) -0.0002(14) 0.0055(15) 0.026(2)
C6 0.0235(14) 0.0222(13) 0.0235(13) -0.0053(11) -0.0001(11) -0.0026(10)
C1 0.0287(14) 0.0193(12) 0.0232(13) -0.0018(11) 0.0062(11) -0.0042(11)
C10 0.0285(15) 0.0188(13) 0.0292(15) -0.0041(11) 0.0046(12) -0.0025(11)
C8 0.0369(18) 0.0336(17) 0.0369(18) -0.0080(15) -0.0006(15) -0.0055(15)
N3 0.0540(19) 0.0346(16) 0.0352(15) -0.0149(14) 0.0078(14) -0.0116(15)
C9 0.0308(17) 0.0297(15) 0.0339(17) -0.0091(14) 0.0021(14) -0.0002(13)
N4 0.126(4) 0.0348(19) 0.038(2) 0.0125(16) 0.014(2) 0.015(2)
C11 0.0330(17) 0.0311(17) 0.060(2) -0.0154(17) 0.0072(17) 0.0043(14)
C5 0.064(3) 0.0359(18) 0.0241(16) 0.0003(13) -0.0071(16) 0.0125(17)
C16 0.0289(16) 0.0216(13) 0.0306(16) 0.0001(12) 0.0041(13) 0.0031(12)
C7 0.0264(14) 0.0242(14) 0.0331(16) -0.0085(12) -0.0040(12) 0.0045(12)
C13 0.047(2) 0.0260(15) 0.0451(19) 0.0091(14) 0.0250(17) 0.0069(14)
C14 0.083(4) 0.051(3) 0.063(3) 0.015(2) 0.015(3) -0.023(3)
C15 0.041(2) 0.050(2) 0.047(2) 0.0175(19) 0.0006(17) -0.0129(18)
C2 0.061(2) 0.0311(17) 0.0253(16) -0.0052(13) 0.0107(16) 0.0035(16)
C12 0.056(2) 0.034(2) 0.062(3) -0.0223(19) 0.021(2) -0.0015(18)
C17 0.035(2) 0.052(2) 0.060(3) -0.011(2) -0.0103(19) 0.0071(17)
C4 0.096(4) 0.054(3) 0.0265(17) -0.0031(18) -0.009(2) 0.011(3)
C3 0.119(5) 0.059(3) 0.0298(18) 0.0036(17) 0.026(2) 0.025(3)
C18 0.083(4) 0.067(3) 0.039(2) 0.000(2) -0.024(3) 0.036(3)

loop_
_atom_type_symbol
_atom_type_description
_atom_type_scat_dispersion_real
_atom_type_scat_dispersion_imag
_atom_type_scat_source
C C 0.0033 0.0016 'International Tables Vol C Tables 4.2.6.8 and 6.1.1.4'
H H 0.0000 0.0000 'International Tables Vol C Tables 4.2.6.8 and 6.1.1.4'
Cl Cl 0.1484 0.1585 'International Tables Vol C Tables 4.2.6.8 and 6.1.1.4'
Cu Cu 0.3201 1.2651 'International Tables Vol C Tables 4.2.6.8 and 6.1.1.4'
N N 0.0061 0.0033 'International Tables Vol C Tables 4.2.6.8 and 6.1.1.4'
O O 0.0106 0.0060 'International Tables Vol C Tables 4.2.6.8 and 6.1.1.4'

loop_
_geom_angle_atom_site_label_1
_geom_angle_atom_site_label_2
_geom_angle_atom_site_label_3
_geom_angle
Cl1 Cu1 Cl2 92.58(5)
Cl1 Cu1 Cl3 171.85(5)
Cl3 Cu1 Cl2 92.86(5)
O1 Cu1 Cl1 87.68(12)
O1 Cu1 Cl2 177.65(14)
O1 Cu1 Cl3 87.12(12)
H1A N1 H1B 107.8
C1 N1 H1A 109.1
C1 N1 H1B 109.1
C13 N1 H1A 109.1
C13 N1 H1B 109.1
C13 N1 C1 112.5(2)
H2A N2 H2B 107.6
C6 N2 H2A 108.7
C6 N2 H2B 108.7
C7 N2 H2A 108.7
C7 N2 H2B 108.7
C7 N2 C6 114.0(2)
Cu1 O1 H1C 109.7
Cu1 O1 H1D 109.7
H1C O1 H1D 109.4
N2 C6 H6 109.4
N2 C6 C1 108.9(2)
N2 C6 C5 106.2(2)
C1 C6 H6 109.4
C5 C6 H6 109.4
C5 C6 C1 113.6(3)
N1 C1 C6 109.4(2)
N1 C1 H1 108.5
N1 C1 C2 108.3(2)
C6 C1 H1 108.5
C2 C1 C6 113.5(3)
C2 C1 H1 108.5
C9 C10 C11 118.2(3)
C9 C10 C7 123.9(3)
C11 C10 C7 117.9(3)
N3 C8 H8 120.3
N3 C8 C9 119.4(3)
C9 C8 H8 120.3
C8 N3 H3 118.5
C8 N3 C12 122.9(3)
C12 N3 H3 118.5
C10 C9 C8 120.1(3)
C10 C9 H9 119.9
C8 C9 H9 119.9
C14 N4 H4 118.5
C18 N4 H4 118.5
C18 N4 C14 122.9(4)
C10 C11 H11 120.2
C12 C11 C10 119.5(4)
C12 C11 H11 120.2
C6 C5 H5A 108.7
C6 C5 H5B 108.7
H5A C5 H5B 107.6
C4 C5 C6 114.1(3)
C4 C5 H5A 108.7
C4 C5 H5B 108.7
C15 C16 C13 120.4(3)
C15 C16 C17 117.9(4)
C17 C16 C13 121.6(4)
N2 C7 C10 112.8(3)
N2 C7 H7A 109.0
N2 C7 H7B 109.0
C10 C7 H7A 109.0
C10 C7 H7B 109.0
H7A C7 H7B 107.8
N1 C13 C16 113.4(3)
N1 C13 H13A 108.9
N1 C13 H13B 108.9
C16 C13 H13A 108.9
C16 C13 H13B 108.9
H13A C13 H13B 107.7
N4 C14 H14 120.1
N4 C14 C15 119.8(5)
C15 C14 H14 120.1
C16 C15 H15 119.9
C14 C15 C16 120.3(4)
C14 C15 H15 119.9
C1 C2 H2C 109.0
C1 C2 H2D 109.0
H2C C2 H2D 107.8
C3 C2 C1 112.9(3)
C3 C2 H2C 109.0
C3 C2 H2D 109.0
N3 C12 C11 119.9(4)
N3 C12 H12 120.1
C11 C12 H12 120.1
C16 C17 H17 120.4
C16 C17 C18 119.2(5)
C18 C17 H17 120.4
C5 C4 H4A 109.9
C5 C4 H4B 109.9
C5 C4 C3 108.8(4)
H4A C4 H4B 108.3
C3 C4 H4A 109.9
C3 C4 H4B 109.9
C2 C3 C4 109.2(4)
C2 C3 H3A 109.8
C2 C3 H3B 109.8
C4 C3 H3A 109.8
C4 C3 H3B 109.8
H3A C3 H3B 108.3
N4 C18 C17 119.9(4)
N4 C18 H18 120.0
C17 C18 H18 120.0

loop_
_geom_bond_atom_site_label_1
_geom_bond_atom_site_label_2
_geom_bond_distance
Cu1 Cl1 2.2296(11)
Cu1 Cl2 2.2356(8)
Cu1 Cl3 2.2297(11)
Cu1 O1 1.958(2)
N1 H1A 0.8900
N1 H1B 0.8900
N1 C1 1.525(4)
N1 C13 1.503(4)
N2 H2A 0.8900
N2 H2B 0.8900
N2 C6 1.518(4)
N2 C7 1.493(4)
O1 H1C 0.8515
O1 H1D 0.8516
C6 H6 0.9800
C6 C1 1.545(4)
C6 C5 1.541(5)
C1 H1 0.9800
C1 C2 1.531(4)
C10 C9 1.377(5)
C10 C11 1.396(5)
C10 C7 1.504(4)
C8 H8 0.9300
C8 N3 1.323(5)
C8 C9 1.383(5)
N3 H3 0.8600
N3 C12 1.326(6)
C9 H9 0.9300
N4 H4 0.8600
N4 C14 1.309(8)
N4 C18 1.306(9)
C11 H11 0.9300
C11 C12 1.373(6)
C5 H5A 0.9700
C5 H5B 0.9700
C5 C4 1.511(6)
C16 C13 1.503(5)
C16 C15 1.375(5)
C16 C17 1.381(5)
C7 H7A 0.9700
C7 H7B 0.9700
C13 H13A 0.9700
C13 H13B 0.9700
C14 H14 0.9300
C14 C15 1.365(6)
C15 H15 0.9300
C2 H2C 0.9700
C2 H2D 0.9700
C2 C3 1.517(6)
C12 H12 0.9300
C17 H17 0.9300
C17 C18 1.382(8)
C4 H4A 0.9700
C4 H4B 0.9700
C4 C3 1.518(7)
C3 H3A 0.9700
C3 H3B 0.9700
C18 H18 0.9300
